data_7061382
loop_
_publ_author_name
'Huang, Jie-Fen'
'Hu, Hao-Chen'
'Deng, Shu-Qi'
'Cai, Song-Liang'
'Fan, Jun'
'Zhang, Wei-Guang'
'Zheng, Sheng-Run'

_publ_section_title
;
 A Ni(ii) metal--organic framework with helical channels for the capture
 of iodine via guest exchange induced amorphization
;
_journal_issue 15
_journal_name_full 'New Journal of Chemistry'
_journal_page_first 7144
_journal_page_last 7152
_journal_paper_doi 10.1039/D1NJ06140B
_journal_volume 46
_journal_year 2022
_chemical_formula_sum 'C91 H90 N31 Ni2 O4'
_chemical_formula_weight 1799.35
_space_group_crystal_system trigonal
_space_group_IT_number 146
_space_group_name_Hall 'R 3'
_space_group_name_H-M_alt 'R 3 :H'
_atom_sites_solution_hydrogens geom
_audit_creation_method SHELXL-2016/6
_audit_update_record
;
2022-03-01 deposited with the CCDC.	2022-03-04 downloaded from the CCDC.
;
_cell_angle_alpha 90
_cell_angle_beta 90
_cell_angle_gamma 120
_cell_formula_units_Z 3
_cell_length_a 22.7024(11)
_cell_length_b 22.7024(11)
_cell_length_c 24.4575(13)
_cell_measurement_reflns_used 9955
_cell_measurement_temperature 193(2)
_cell_measurement_theta_max 48.76
_cell_measurement_theta_min 3.70
_cell_volume 10916.6(9)
_computing_cell_refinement 'SAINT v8.37A (Bruker, 2015)'
_computing_data_collection 'SAINT v8.37A (Bruker, 2015)'
_computing_data_reduction 'SAINT v8.37A (Bruker, 2015)'
_computing_molecular_graphics 'Olex2 1.3 (Dolomanov et al., 2009)'
_computing_publication_material 'Olex2 1.3 (Dolomanov et al., 2009)'
_computing_structure_refinement 'SHELXL-2016/6 (Sheldrick, 2016)'
_computing_structure_solution 'SHELXS-2016/6 (Sheldrick, 2016)'
_diffrn_ambient_temperature 193(2)
_diffrn_measured_fraction_theta_full 0.994
_diffrn_measured_fraction_theta_max 0.994
_diffrn_measurement_device_type 'Bruker APEX-II CCD'
_diffrn_measurement_method '\f and \w scans'
_diffrn_radiation_type GaK\a
_diffrn_radiation_wavelength 1.34139
_diffrn_reflns_av_R_equivalents 0.0268
_diffrn_reflns_av_unetI/netI 0.0406
_diffrn_reflns_Laue_measured_fraction_full 0.994
_diffrn_reflns_Laue_measured_fraction_max 0.994
_diffrn_reflns_limit_h_max 13
_diffrn_reflns_limit_h_min -27
_diffrn_reflns_limit_k_max 27
_diffrn_reflns_limit_k_min 0
_diffrn_reflns_limit_l_max 29
_diffrn_reflns_limit_l_min -29
_diffrn_reflns_number 17166
_diffrn_reflns_point_group_measured_fraction_full 0.987
_diffrn_reflns_point_group_measured_fraction_max 0.987
_diffrn_reflns_theta_full 53.594
_diffrn_reflns_theta_max 53.983
_diffrn_reflns_theta_min 3.703
_exptl_absorpt_coefficient_mu 1.670
_exptl_crystal_colour purple
_exptl_crystal_density_diffrn 0.821
_exptl_crystal_description block
_exptl_crystal_F_000 2823
_exptl_crystal_size_max 0.120
_exptl_crystal_size_mid 0.100
_exptl_crystal_size_min 0.100
_refine_diff_density_max 0.132
_refine_diff_density_min -0.244
_refine_diff_density_rms 0.026
_refine_ls_abs_structure_details
;
 Flack x determined using 3242 quotients [(I+)-(I-)]/[(I+)+(I-)]
 (Parsons, Flack and Wagner, Acta Cryst. B69 (2013) 249-259).
;
_refine_ls_abs_structure_Flack 0.019(3)
_refine_ls_extinction_method none
_refine_ls_goodness_of_fit_ref 0.988
_refine_ls_hydrogen_treatment constr
_refine_ls_matrix_type full
_refine_ls_number_parameters 486
_refine_ls_number_reflns 8814
_refine_ls_number_restraints 1021
_refine_ls_restrained_S_all 0.997
_refine_ls_R_factor_all 0.0439
_refine_ls_R_factor_gt 0.0363
_refine_ls_shift/su_max 0.001
_refine_ls_shift/su_mean 0.000
_refine_ls_structure_factor_coef Fsqd
_refine_ls_weighting_details 'w=1/[\s^2^(Fo^2^)+(0.0692P)^2^] where P=(Fo^2^+2Fc^2^)/3'
_refine_ls_weighting_scheme calc
_refine_ls_wR_factor_gt 0.1003
_refine_ls_wR_factor_ref 0.1033
_reflns_Friedel_coverage 0.986
_reflns_Friedel_fraction_full 0.979
_reflns_Friedel_fraction_max 0.980
_reflns_number_gt 7420
_reflns_number_total 8814
_reflns_threshold_expression 'I > 2\s(I)'
_cod_data_source_file d1nj06140b2.cif
_cod_data_source_block HJFNi
_cod_depositor_comments 'Adding full bibliography for 7061382.cif.'
_cod_original_cell_volume 10916.6(12)
_cod_database_code 7061382
_shelx_shelxl_version_number 2016/6
_shelx_space_group_comment
;
The symmetry employed for this shelxl refinement is uniquely defined
by the following loop, which should always be used as a source of
symmetry information in preference to the above space-group names.
They are only intended as comments.
;
_shelx_estimated_absorpt_t_min 0.825
_shelx_estimated_absorpt_t_max 0.851
_platon_squeeze_special_details
;
A solvent mask was calculated and 558 electrons were 
found in a volume of 5886\%A^3^ in 1 void per unit cell. 
This is consistent with the presence of 4[C4H9NO] per Formula Unit 
which account for 576 electrons per unit cell.
;
_platon_squeeze_void_probe_radius 1.20
_olex2_submission_special_instructions 'No special instructions were received'

loop_
_space_group_symop_operation_xyz
'x, y, z'
'-y, x-y, z'
'-x+y, -x, z'
'x+2/3, y+1/3, z+1/3'
'-y+2/3, x-y+1/3, z+1/3'
'-x+y+2/3, -x+1/3, z+1/3'
'x+1/3, y+2/3, z+2/3'
'-y+1/3, x-y+2/3, z+2/3'
'-x+y+1/3, -x+2/3, z+2/3'

loop_
_atom_site_label
_atom_site_type_symbol
_atom_site_fract_x
_atom_site_fract_y
_atom_site_fract_z
_atom_site_U_iso_or_equiv
_atom_site_adp_type
_atom_site_occupancy
_atom_site_site_symmetry_order
_atom_site_calc_flag
_atom_site_refinement_flags_posn
_atom_site_refinement_flags_adp
_atom_site_refinement_flags_occupancy
_atom_site_disorder_assembly
_atom_site_disorder_group
Ni1 Ni 0.666667 0.333333 0.53786(3) 0.0519(4) Uani 1 3 d DS TU P . .
Ni2 Ni 0.666670 0.333330 0.385160 0.0527(4) Uani 1 3 d DS TU P . .
N7 N 0.5890(3) 0.3302(3) 0.4353(2) 0.0515(12) Uani 1 1 d . U . . .
N8 N 0.5936(3) 0.3350(3) 0.4894(2) 0.0565(13) Uani 1 1 d . U . . .
N6 N 0.5323(3) 0.3274(4) 0.4181(2) 0.0742(18) Uani 1 1 d . U . . .
N9 N 0.5379(3) 0.3349(4) 0.5080(2) 0.0712(17) Uani 1 1 d . U . . .
C16 C 0.5034(3) 0.3329(6) 0.4600(5) 0.0798(10) Uani 1 1 d . U . . .
N3 N 0.9378(5) 0.7006(6) 0.7652(4) 0.074(3) Uani 0.444(8) 1 d D U P A 1
C18 C 0.5097(6) 0.1766(8) 0.2889(6) 0.136(10) Uani 0.466(8) 1 d D U P B 1
H18 H 0.464724 0.150312 0.275093 0.163 Uiso 0.466(8) 1 calc R U P B 1
N5 N 0.5976(8) 0.2463(7) 0.3379(7) 0.060(4) Uani 0.466(8) 1 d D U P B 1
C17 C 0.5301(6) 0.2182(7) 0.3318(4) 0.066(3) Uani 0.466(8) 1 d D U P B 1
H17 H 0.501290 0.226725 0.354573 0.079 Uiso 0.466(8) 1 calc R U P B 1
C5 C 0.7834(5) 0.6146(6) 0.6775(6) 0.132(9) Uani 0.444(8) 1 d DG U P A 1
H5 H 0.751480 0.624391 0.660787 0.158 Uiso 0.444(8) 1 calc R U P A 1
C4 C 0.7772(4) 0.5510(5) 0.6708(4) 0.118(8) Uani 0.444(8) 1 d DG U P A 1
C9 C 0.8239(5) 0.5367(5) 0.6953(5) 0.110(7) Uani 0.444(8) 1 d DG U P A 1
H9 H 0.819695 0.493142 0.690707 0.132 Uiso 0.444(8) 1 calc R U P A 1
C8 C 0.8769(5) 0.5860(5) 0.7264(5) 0.102(5) Uani 0.444(8) 1 d DG U P A 1
H8 H 0.908795 0.576256 0.743073 0.122 Uiso 0.444(8) 1 calc R U P A 1
C7 C 0.8831(3) 0.6497(4) 0.7330(3) 0.091(5) Uani 0.444(8) 1 d DG U P A 1
C6 C 0.8363(6) 0.6640(5) 0.7086(6) 0.113(6) Uani 0.444(8) 1 d DG U P A 1
H6 H 0.840582 0.707507 0.713154 0.136 Uiso 0.444(8) 1 calc R U P A 1
N2 N 0.7269(4) 0.5030(5) 0.6411(5) 0.081(4) Uani 0.444(8) 1 d DG U P A 1
C3A C 0.7337(4) 0.4499(6) 0.6167(5) 0.060(3) Uani 0.444(8) 1 d DG U P A 1
H3A H 0.773685 0.446459 0.616210 0.072 Uiso 0.444(8) 1 calc R U P A 1
N1A N 0.6700(5) 0.4028(4) 0.5932(4) 0.049(2) Uani 0.444(8) 1 d DG U P A 1
C1 C 0.6240(4) 0.4267(6) 0.6031(6) 0.081(4) Uani 0.444(8) 1 d DG U P A 1
H1 H 0.577748 0.405145 0.591903 0.097 Uiso 0.444(8) 1 calc R U P A 1
C2 C 0.6592(5) 0.4887(6) 0.6327(6) 0.122(8) Uani 0.444(8) 1 d DG U P A 1
H2 H 0.640615 0.515791 0.644799 0.146 Uiso 0.444(8) 1 calc R U P A 1
C15 C 1.0226(6) 0.6940(8) 0.8226(4) 0.092(5) Uani 0.444(8) 1 d DG U P A 1
H15 H 0.999483 0.695862 0.854332 0.110 Uiso 0.444(8) 1 calc R U P A 1
C14 C 1.0798(6) 0.6870(8) 0.8277(4) 0.095(6) Uani 0.444(8) 1 d DG U P A 1
H14 H 1.095728 0.684066 0.862958 0.114 Uiso 0.444(8) 1 calc R U P A 1
C13 C 1.1136(5) 0.6842(8) 0.7813(5) 0.061(4) Uani 0.444(8) 1 d DG U P A 1
C12 C 1.0903(5) 0.6885(7) 0.7297(4) 0.073(4) Uani 0.444(8) 1 d DG U P A 1
H12 H 1.113406 0.686628 0.697956 0.088 Uiso 0.444(8) 1 calc R U P A 1
C11 C 1.0331(5) 0.6955(6) 0.7246(3) 0.075(3) Uani 0.444(8) 1 d DG U P A 1
H11 H 1.017160 0.698424 0.689329 0.090 Uiso 0.444(8) 1 calc R U P A 1
C10 C 0.9993(5) 0.6983(6) 0.7710(4) 0.066(3) Uani 0.444(8) 1 d DG U P A 1
C21 C 0.5245(5) 0.0734(5) 0.2155(4) 0.084(4) Uani 0.466(8) 1 d DG U P B 1
H21 H 0.486918 0.051182 0.239765 0.100 Uiso 0.466(8) 1 calc R U P B 1
C22 C 0.5324(5) 0.0372(4) 0.1731(4) 0.095(4) Uani 0.466(8) 1 d DG U P B 1
H22 H 0.500377 -0.009769 0.168420 0.114 Uiso 0.466(8) 1 calc R U P B 1
C23 C 0.5874(5) 0.0696(5) 0.1376(3) 0.071(3) Uani 0.466(8) 1 d DG U P B 1
C24 C 0.6343(5) 0.1383(5) 0.1445(4) 0.091(4) Uani 0.466(8) 1 d DG U P B 1
H24 H 0.671816 0.160433 0.120266 0.110 Uiso 0.466(8) 1 calc R U P B 1
C25 C 0.6263(5) 0.1745(4) 0.1869(4) 0.088(4) Uani 0.466(8) 1 d DG U P B 1
H25 H 0.658358 0.221384 0.191611 0.106 Uiso 0.466(8) 1 calc R U P B 1
C20 C 0.5714(5) 0.1420(5) 0.2224(4) 0.068(3) Uani 0.466(8) 1 d DG U P B 1
N4A N 0.5683(5) 0.1802(5) 0.2688(4) 0.058(3) Uani 0.466(8) 1 d D U P B 1
C19A C 0.6168(6) 0.2239(7) 0.3011(6) 0.044(2) Uani 0.466(8) 1 d D U P B 1
H19A H 0.663302 0.236983 0.296083 0.053 Uiso 0.466(8) 1 calc R U P B 1
C18A C 0.5083(5) 0.1387(5) 0.3374(4) 0.084(3) Uani 0.534(8) 1 d D U P B 2
H18A H 0.471543 0.095306 0.347216 0.100 Uiso 0.534(8) 1 calc R U P B 2
N5A N 0.5847(7) 0.2503(7) 0.3357(6) 0.055(3) Uani 0.534(8) 1 d D U P B 2
C17A C 0.5283(6) 0.1959(6) 0.3599(5) 0.097(4) Uani 0.534(8) 1 d D U P B 2
H17A H 0.506399 0.201232 0.391044 0.116 Uiso 0.534(8) 1 calc R U P B 2
C21A C 0.5007(4) 0.0495(6) 0.2411(5) 0.117(6) Uani 0.534(8) 1 d DG U P B 2
H21A H 0.457593 0.037948 0.255929 0.141 Uiso 0.534(8) 1 calc R U P B 2
C22A C 0.5068(4) 0.0049(6) 0.2058(6) 0.179(10) Uani 0.534(8) 1 d DG U P B 2
H22A H 0.467851 -0.037150 0.196431 0.215 Uiso 0.534(8) 1 calc R U P B 2
C23A C 0.5700(5) 0.0219(6) 0.1841(5) 0.129(8) Uani 0.534(8) 1 d DG U P B 2
C24A C 0.6270(4) 0.0834(6) 0.1978(6) 0.178(11) Uani 0.534(8) 1 d DG U P B 2
H24A H 0.670182 0.094983 0.182993 0.213 Uiso 0.534(8) 1 calc R U P B 2
C25A C 0.6209(4) 0.1280(5) 0.2331(6) 0.126(7) Uani 0.534(8) 1 d DG U P B 2
H25A H 0.659925 0.170083 0.242491 0.151 Uiso 0.534(8) 1 calc R U P B 2
C20A C 0.5578(5) 0.1111(4) 0.2548(4) 0.075(3) Uani 0.534(8) 1 d DG U P B 2
N4B N 0.5539(5) 0.1559(5) 0.2950(4) 0.072(2) Uani 0.534(8) 1 d D U P B 2
C19B C 0.5995(6) 0.2251(7) 0.2965(6) 0.062(3) Uani 0.534(8) 1 d D U P B 2
H19B H 0.636126 0.249390 0.271752 0.075 Uiso 0.534(8) 1 calc R U P B 2
N3A N 0.9143(5) 0.6536(7) 0.8086(5) 0.123(6) Uani 0.556(8) 1 d D U P A 2
C5A C 0.7911(6) 0.6044(6) 0.6938(4) 0.132(6) Uani 0.556(8) 1 d DG U P A 2
H5A H 0.773742 0.625053 0.669836 0.158 Uiso 0.556(8) 1 calc R U P A 2
C4A C 0.7682(3) 0.5352(5) 0.6897(3) 0.085(3) Uani 0.556(8) 1 d DG U P A 2
C9A C 0.7936(5) 0.5051(4) 0.7248(4) 0.113(5) Uani 0.556(8) 1 d DG U P A 2
H9A H 0.777968 0.457767 0.722038 0.136 Uiso 0.556(8) 1 calc R U P A 2
C8A C 0.8418(6) 0.5441(5) 0.7641(4) 0.129(5) Uani 0.556(8) 1 d DG U P A 2
H8A H 0.859071 0.523449 0.788061 0.155 Uiso 0.556(8) 1 calc R U P A 2
C7A C 0.8646(3) 0.6133(5) 0.7682(3) 0.097(4) Uani 0.556(8) 1 d DG U P A 2
C6A C 0.8392(6) 0.6434(5) 0.7331(4) 0.138(6) Uani 0.556(8) 1 d DG U P A 2
H6A H 0.854846 0.690735 0.735860 0.166 Uiso 0.556(8) 1 calc R U P A 2
N2A N 0.7198(4) 0.4948(5) 0.6504(4) 0.116(5) Uani 0.556(8) 1 d DG U P A 2
C3B C 0.7169(4) 0.4348(5) 0.6302(3) 0.051(2) Uani 0.556(8) 1 d DG U P A 2
H3B H 0.735746 0.410401 0.647250 0.062 Uiso 0.556(8) 1 calc R U P A 2
N1B N 0.6808(5) 0.4177(4) 0.5799(3) 0.053(2) Uani 0.556(8) 1 d DG U P A 2
C1A C 0.6614(6) 0.4671(5) 0.5691(4) 0.107(6) Uani 0.556(8) 1 d DG U P A 2
H1A H 0.636689 0.468119 0.538096 0.129 Uiso 0.556(8) 1 calc R U P A 2
C2A C 0.6855(6) 0.5148(5) 0.6127(5) 0.107(4) Uani 0.556(8) 1 d DG U P A 2
H2A H 0.679718 0.553275 0.616019 0.128 Uiso 0.556(8) 1 calc R U P A 2
C15A C 1.0099(5) 0.6536(6) 0.8555(3) 0.115(5) Uani 0.556(8) 1 d DG U P A 2
H15A H 0.990585 0.654368 0.889815 0.138 Uiso 0.556(8) 1 calc R U P A 2
C14A C 1.0709(5) 0.6532(7) 0.8536(4) 0.115(6) Uani 0.556(8) 1 d DG U P A 2
H14A H 1.093298 0.653770 0.886551 0.138 Uiso 0.556(8) 1 calc R U P A 2
C13A C 1.0991(4) 0.6521(6) 0.8034(4) 0.069(4) Uani 0.556(8) 1 d DG U P A 2
C12A C 1.0663(5) 0.6513(6) 0.7552(3) 0.082(4) Uani 0.556(8) 1 d DG U P A 2
H12A H 1.085545 0.650473 0.720953 0.098 Uiso 0.556(8) 1 calc R U P A 2
C11A C 1.0053(5) 0.6516(5) 0.7572(3) 0.098(4) Uani 0.556(8) 1 d DG U P A 2
H11A H 0.982833 0.651071 0.724217 0.117 Uiso 0.556(8) 1 calc R U P A 2
C10A C 0.9771(4) 0.6528(5) 0.8073(4) 0.079(4) Uani 0.556(8) 1 d DG U P A 2

loop_
_atom_site_aniso_label
_atom_site_aniso_U_11
_atom_site_aniso_U_22
_atom_site_aniso_U_33
_atom_site_aniso_U_23
_atom_site_aniso_U_13
_atom_site_aniso_U_12
Ni1 0.0565(6) 0.0565(6) 0.0428(7) 0.000 0.000 0.0283(3)
Ni2 0.0586(6) 0.0586(6) 0.0411(7) 0.000 0.000 0.0293(3)
N7 0.053(2) 0.058(3) 0.0468(13) -0.0056(19) -0.0057(18) 0.030(2)
N8 0.054(3) 0.071(4) 0.0503(14) -0.018(2) -0.0034(18) 0.036(3)
N6 0.069(3) 0.104(5) 0.0690(19) -0.038(3) -0.029(2) 0.057(4)
N9 0.052(3) 0.095(5) 0.071(2) -0.036(3) -0.009(2) 0.041(3)
C16 0.056(4) 0.106(3) 0.0876(19) -0.057(2) -0.030(2) 0.048(4)
N3 0.071(4) 0.095(6) 0.076(6) -0.040(5) -0.012(4) 0.056(4)
C18 0.051(4) 0.226(18) 0.129(11) -0.128(13) -0.027(5) 0.069(6)
N5 0.057(4) 0.080(7) 0.049(5) -0.016(5) -0.015(4) 0.039(4)
C17 0.059(4) 0.096(8) 0.054(5) -0.030(5) -0.013(4) 0.046(4)
C5 0.108(13) 0.129(9) 0.178(17) -0.098(10) -0.079(13) 0.074(9)
C4 0.083(10) 0.119(8) 0.164(15) -0.088(9) -0.066(11) 0.060(7)
C9 0.072(9) 0.122(10) 0.146(14) -0.077(10) -0.047(9) 0.056(8)
C8 0.076(8) 0.114(7) 0.130(11) -0.067(8) -0.048(7) 0.059(7)
C7 0.063(7) 0.115(7) 0.111(11) -0.056(7) -0.020(7) 0.058(6)
C6 0.095(9) 0.121(8) 0.150(12) -0.083(9) -0.062(9) 0.073(8)
N2 0.058(5) 0.096(7) 0.082(8) -0.046(7) -0.017(5) 0.034(5)
C3A 0.043(4) 0.069(5) 0.050(6) -0.007(4) 0.017(4) 0.016(4)
N1A 0.051(5) 0.044(4) 0.038(4) 0.009(3) 0.008(4) 0.014(3)
C1 0.058(5) 0.081(7) 0.099(9) -0.042(7) -0.019(5) 0.032(5)
C2 0.071(6) 0.124(10) 0.179(18) -0.096(12) -0.044(8) 0.055(7)
C15 0.098(8) 0.162(13) 0.069(4) -0.028(7) -0.001(5) 0.104(10)
C14 0.087(8) 0.170(17) 0.071(5) -0.028(7) -0.007(5) 0.097(11)
C13 0.062(8) 0.081(9) 0.063(5) -0.029(6) -0.012(4) 0.053(7)
C12 0.060(6) 0.104(10) 0.068(5) -0.024(6) -0.015(5) 0.052(7)
C11 0.067(5) 0.112(8) 0.066(4) -0.024(5) -0.012(4) 0.060(6)
C10 0.061(4) 0.076(7) 0.069(4) -0.032(5) -0.011(4) 0.042(5)
C21 0.072(7) 0.094(5) 0.083(6) -0.042(5) -0.011(5) 0.041(4)
C22 0.076(7) 0.096(6) 0.100(6) -0.060(5) -0.018(5) 0.034(5)
C23 0.075(5) 0.097(5) 0.066(5) -0.038(5) -0.032(4) 0.063(5)
C24 0.094(7) 0.102(6) 0.077(6) -0.044(5) -0.004(5) 0.048(5)
C25 0.092(7) 0.096(6) 0.081(6) -0.034(5) 0.008(5) 0.051(5)
C20 0.066(6) 0.081(5) 0.077(5) -0.030(4) -0.010(4) 0.052(4)
N4A 0.040(4) 0.084(6) 0.061(4) -0.027(4) -0.015(3) 0.040(4)
C19A 0.045(4) 0.053(5) 0.042(4) 0.002(3) -0.012(3) 0.030(4)
C18A 0.081(5) 0.069(4) 0.092(6) -0.028(4) -0.009(4) 0.031(4)
N5A 0.065(5) 0.063(4) 0.046(4) -0.011(3) -0.022(3) 0.040(3)
C17A 0.089(6) 0.068(5) 0.104(7) -0.030(4) 0.007(6) 0.016(4)
C21A 0.079(6) 0.130(8) 0.131(11) -0.090(8) 0.000(7) 0.044(5)
C22A 0.083(7) 0.203(12) 0.236(18) -0.166(14) 0.001(9) 0.060(7)
C23A 0.069(7) 0.180(12) 0.150(14) -0.126(11) -0.038(7) 0.072(7)
C24A 0.082(7) 0.172(13) 0.26(2) -0.135(14) 0.004(10) 0.050(7)
C25A 0.083(6) 0.111(9) 0.169(14) -0.074(10) -0.002(7) 0.037(6)
C20A 0.078(5) 0.083(5) 0.083(6) -0.029(4) -0.023(5) 0.054(5)
N4B 0.072(5) 0.069(4) 0.079(4) -0.026(3) -0.024(3) 0.038(3)
C19B 0.061(5) 0.072(4) 0.065(5) -0.019(4) -0.022(4) 0.040(4)
N3A 0.085(5) 0.161(12) 0.146(10) -0.112(10) -0.047(6) 0.079(7)
C5A 0.139(12) 0.125(7) 0.156(11) -0.083(7) -0.074(9) 0.085(7)
C4A 0.063(6) 0.114(7) 0.096(6) -0.066(5) -0.015(5) 0.057(6)
C9A 0.109(10) 0.118(8) 0.119(9) -0.063(6) -0.046(7) 0.062(7)
C8A 0.121(10) 0.138(8) 0.148(10) -0.079(7) -0.069(8) 0.080(7)
C7A 0.055(5) 0.134(8) 0.116(8) -0.079(6) -0.022(5) 0.059(5)
C6A 0.147(13) 0.131(8) 0.172(11) -0.104(7) -0.080(9) 0.095(8)
N2A 0.108(9) 0.129(7) 0.142(8) -0.087(7) -0.062(7) 0.082(7)
C3B 0.035(5) 0.067(4) 0.038(3) -0.008(3) 0.021(3) 0.014(4)
N1B 0.051(5) 0.055(4) 0.039(4) 0.001(3) 0.011(3) 0.017(4)
C1A 0.126(12) 0.070(7) 0.136(9) -0.040(6) -0.056(9) 0.058(8)
C2A 0.081(9) 0.097(7) 0.152(9) -0.062(6) -0.047(8) 0.052(7)
C15A 0.095(8) 0.179(14) 0.100(7) -0.064(8) -0.024(5) 0.089(9)
C14A 0.085(8) 0.193(19) 0.085(6) -0.047(8) -0.018(6) 0.084(10)
C13A 0.075(7) 0.069(9) 0.079(6) -0.044(6) -0.023(5) 0.047(7)
C12A 0.078(6) 0.103(9) 0.086(6) -0.034(6) -0.021(5) 0.062(7)
C11A 0.078(6) 0.135(11) 0.102(6) -0.051(7) -0.031(5) 0.070(7)
C10A 0.061(4) 0.072(9) 0.106(7) -0.052(6) -0.023(4) 0.035(5)

loop_
_atom_type_symbol
_atom_type_description
_atom_type_scat_dispersion_real
_atom_type_scat_dispersion_imag
_atom_type_scat_source
C C 0.0148 0.0070 'International Tables Vol C Tables 4.2.6.8 and 6.1.1.4'
H H 0.0000 0.0000 'International Tables Vol C Tables 4.2.6.8 and 6.1.1.4'
N N 0.0253 0.0136 'International Tables Vol C Tables 4.2.6.8 and 6.1.1.4'
Ni Ni -1.3409 3.2905 'International Tables Vol C Tables 4.2.6.8 and 6.1.1.4'
O O 0.0389 0.0241 'International Tables Vol C Tables 4.2.6.8 and 6.1.1.4'

loop_
_geom_angle_atom_site_label_1
_geom_angle_atom_site_label_2
_geom_angle_atom_site_label_3
_geom_angle
_geom_angle_site_symmetry_1
_geom_angle_site_symmetry_3
_geom_angle_publ_flag
N1A Ni1 N1A 81.1(8) 2_655 . ?
N1A Ni1 N1A 81.1(9) 2_655 3_665 ?
N1A Ni1 N1A 81.1(9) . 3_665 ?
N1A Ni1 N1B 85.9(8) 2_655 3_665 ?
N1A Ni1 N1B 93.2(8) . 3_665 ?
N1A Ni1 N1B 12.5(11) 3_665 3_665 ?
N1A Ni1 N1B 12.5(10) 2_655 2_655 ?
N1A Ni1 N1B 85.9(8) . 2_655 ?
N1A Ni1 N1B 93.2(9) 3_665 2_655 ?
N1B Ni1 N1B 97.1(8) . 2_655 ?
N1B Ni1 N1B 97.1(7) 3_665 2_655 ?
N1A Ni1 N8 173.8(7) 2_655 3_665 ?
N1A Ni1 N8 93.6(3) . 3_665 ?
N1A Ni1 N8 95.0(6) 3_665 3_665 ?
N1A Ni1 N8 93.6(6) 2_655 . ?
N1A Ni1 N8 95.0(3) . . ?
N1A Ni1 N8 173.8(7) 3_665 . ?
N1B Ni1 N8 91.3(3) . . ?
N1B Ni1 N8 171.6(8) 3_665 . ?
N1B Ni1 N8 81.7(7) 2_655 . ?
N8 Ni1 N8 90.0(2) 3_665 . ?
N1A Ni1 N8 95.0(8) 2_655 2_655 ?
N1A Ni1 N8 173.8(3) . 2_655 ?
N1A Ni1 N8 93.6(9) 3_665 2_655 ?
N1B Ni1 N8 171.6(3) . 2_655 ?
N1B Ni1 N8 81.7(8) 3_665 2_655 ?
N1B Ni1 N8 91.3(7) 2_655 2_655 ?
N8 Ni1 N8 90.0(2) 3_665 2_655 ?
N8 Ni1 N8 90.0(2) . 2_655 ?
N7 Ni2 N7 89.8(2) 2_655 3_665 ?
N7 Ni2 N7 89.8(2) 2_655 . ?
N7 Ni2 N7 89.8(2) 3_665 . ?
N7 Ni2 N5 93.9(5) 2_655 2_655 ?
N7 Ni2 N5 83.0(5) 3_665 2_655 ?
N7 Ni2 N5 171.9(5) . 2_655 ?
N7 Ni2 N5 83.0(5) 2_655 . ?
N7 Ni2 N5 171.9(5) 3_665 . ?
N7 Ni2 N5 93.9(5) . . ?
N5 Ni2 N5 93.7(7) 2_655 . ?
N7 Ni2 N5 171.9(5) 2_655 3_665 ?
N7 Ni2 N5 93.9(5) 3_665 3_665 ?
N7 Ni2 N5 83.0(5) . 3_665 ?
N5 Ni2 N5 93.7(7) 2_655 3_665 ?
N5 Ni2 N5 93.7(7) . 3_665 ?
N7 Ni2 N5A 87.6(4) 2_655 2_655 ?
N7 Ni2 N5A 89.2(4) 3_665 2_655 ?
N7 Ni2 N5A 177.3(4) . 2_655 ?
N5 Ni2 N5A 8.9(7) 2_655 2_655 ?
N5 Ni2 N5A 86.7(6) . 2_655 ?
N5 Ni2 N5A 99.7(5) 3_665 2_655 ?
N7 Ni2 N5A 89.2(4) 2_655 . ?
N7 Ni2 N5A 177.3(4) 3_665 . ?
N7 Ni2 N5A 87.6(4) . . ?
N5A Ni2 N5A 93.3(6) 2_655 . ?
N7 Ni2 N5A 177.3(4) 2_655 3_665 ?
N7 Ni2 N5A 87.6(4) 3_665 3_665 ?
N7 Ni2 N5A 89.2(4) . 3_665 ?
N5 Ni2 N5A 86.7(6) 2_655 3_665 ?
N5 Ni2 N5A 99.7(5) . 3_665 ?
N5 Ni2 N5A 8.9(7) 3_665 3_665 ?
N6 N7 N8 110.8(7) . . ?
N6 N7 Ni2 126.1(5) . . ?
N8 N7 Ni2 123.0(6) . . ?
N7 N8 N9 107.6(7) . . ?
N7 N8 Ni1 127.2(6) . . ?
N9 N8 Ni1 124.9(5) . . ?
C16 N6 N7 106.2(5) . . ?
N8 N9 C16 103.2(5) . . ?
N6 C16 N9 112.0(3) . . ?
N6 C16 C13A 132(2) . 7_444 ?
N9 C16 C13A 113(3) . 7_444 ?
N6 C16 C13 114(3) . 7_444 ?
N9 C16 C13 132(3) . 7_444 ?
C23 N3 C10 120(4) 7 . ?
C23 N3 C7 117(3) 7 . ?
C10 N3 C7 119.5(8) . . ?
C17 C18 N4A 104.8(9) . . ?
C17 C18 H18 127.6 . . ?
N4A C18 H18 127.6 . . ?
C19A N5 C17 106.4(11) . . ?
C19A N5 Ni2 122.2(11) . . ?
C17 N5 Ni2 129.3(11) . . ?
C18 C17 N5 109.6(10) . . ?
C18 C17 H17 125.2 . . ?
N5 C17 H17 125.2 . . ?
C4 C5 C6 120.0 . . ?
C4 C5 H5 120.0 . . ?
C6 C5 H5 120.0 . . ?
N2 C4 C9 119.0(5) . . ?
N2 C4 C5 121.0(5) . . ?
C9 C4 C5 120.0 . . ?
C4 C9 C8 120.0 . . ?
C4 C9 H9 120.0 . . ?
C8 C9 H9 120.0 . . ?
C7 C8 C9 120.0 . . ?
C7 C8 H8 120.0 . . ?
C9 C8 H8 120.0 . . ?
C8 C7 C6 120.0 . . ?
C8 C7 N3 119.9(5) . . ?
C6 C7 N3 120.1(5) . . ?
C7 C6 C5 120.0 . . ?
C7 C6 H6 120.0 . . ?
C5 C6 H6 120.0 . . ?
C4 N2 C3A 120.8(6) . . ?
C4 N2 C2 130.8(6) . . ?
C3A N2 C2 108.0 . . ?
N1A C3A N2 108.0 . . ?
N1A C3A H3A 126.0 . . ?
N2 C3A H3A 126.0 . . ?
C1 N1A C3A 108.0 . . ?
C1 N1A Ni1 131.0(6) . . ?
C3A N1A Ni1 118.6(6) . . ?
N1A C1 C2 108.0 . . ?
N1A C1 H1 126.0 . . ?
C2 C1 H1 126.0 . . ?
C1 C2 N2 108.0 . . ?
C1 C2 H2 126.0 . . ?
N2 C2 H2 126.0 . . ?
C14 C15 C10 120.0 . . ?
C14 C15 H15 120.0 . . ?
C10 C15 H15 120.0 . . ?
C13 C14 C15 120.0 . . ?
C13 C14 H14 120.0 . . ?
C15 C14 H14 120.0 . . ?
C14 C13 C12 120.0 . . ?
C14 C13 C16 113.7(7) . 4 ?
C12 C13 C16 125.7(7) . 4 ?
C11 C12 C13 120.0 . . ?
C11 C12 H12 120.0 . . ?
C13 C12 H12 120.0 . . ?
C12 C11 C10 120.0 . . ?
C12 C11 H11 120.0 . . ?
C10 C11 H11 120.0 . . ?
C11 C10 C15 120.0 . . ?
C11 C10 N3 119.4(7) . . ?
C15 C10 N3 120.4(7) . . ?
C22 C21 C20 120.0 . . ?
C22 C21 H21 120.0 . . ?
C20 C21 H21 120.0 . . ?
C23 C22 C21 120.0 . . ?
C23 C22 H22 120.0 . . ?
C21 C22 H22 120.0 . . ?
C22 C23 C24 120.0 . . ?
C22 C23 N3 123.0(8) . 4_444 ?
C24 C23 N3 116.4(7) . 4_444 ?
C23 C24 C25 120.0 . . ?
C23 C24 H24 120.0 . . ?
C25 C24 H24 120.0 . . ?
C24 C25 C20 120.0 . . ?
C24 C25 H25 120.0 . . ?
C20 C25 H25 120.0 . . ?
C25 C20 C21 120.0 . . ?
C25 C20 N4A 118.0(7) . . ?
C21 C20 N4A 121.7(7) . . ?
C19A N4A C18 104.5(9) . . ?
C19A N4A C20 130.4(9) . . ?
C18 N4A C20 125.1(9) . . ?
N5 C19A N4A 114.7(11) . . ?
N5 C19A H19A 122.6 . . ?
N4A C19A H19A 122.6 . . ?
C17A C18A N4B 101.7(9) . . ?
C17A C18A H18A 129.1 . . ?
N4B C18A H18A 129.1 . . ?
C19B N5A C17A 105.0(10) . . ?
C19B N5A Ni2 120.2(9) . . ?
C17A N5A Ni2 121.9(9) . . ?
C18A C17A N5A 115.1(11) . . ?
C18A C17A H17A 122.5 . . ?
N5A C17A H17A 122.5 . . ?
C22A C21A C20A 120.0 . . ?
C22A C21A H21A 120.0 . . ?
C20A C21A H21A 120.0 . . ?
C21A C22A C23A 120.0 . . ?
C21A C22A H22A 120.0 . . ?
C23A C22A H22A 120.0 . . ?
C24A C23A C22A 120.0 . . ?
C23A C24A C25A 120.0 . . ?
C23A C24A H24A 120.0 . . ?
C25A C24A H24A 120.0 . . ?
C20A C25A C24A 120.0 . . ?
C20A C25A H25A 120.0 . . ?
C24A C25A H25A 120.0 . . ?
C25A C20A C21A 120.0 . . ?
C25A C20A N4B 118.7(6) . . ?
C21A C20A N4B 121.1(7) . . ?
C18A N4B C19B 109.3(9) . . ?
C18A N4B C20A 127.8(9) . . ?
C19B N4B C20A 122.8(10) . . ?
N5A C19B N4B 108.8(12) . . ?
N5A C19B H19B 125.6 . . ?
N4B C19B H19B 125.6 . . ?
C23A N3A C7A 124(4) 7 . ?
C23A N3A C10A 119(4) 7 . ?
C7A N3A C10A 116.5(7) . . ?
C4A C5A C6A 120.0 . . ?
C4A C5A H5A 120.0 . . ?
C6A C5A H5A 120.0 . . ?
C5A C4A C9A 120.0 . . ?
C5A C4A N2A 121.1(8) . . ?
C9A C4A N2A 118.9(8) . . ?
C8A C9A C4A 120.0 . . ?
C8A C9A H9A 120.0 . . ?
C4A C9A H9A 120.0 . . ?
C9A C8A C7A 120.0 . . ?
C9A C8A H8A 120.0 . . ?
C7A C8A H8A 120.0 . . ?
C8A C7A C6A 120.0 . . ?
C8A C7A N3A 120.1(5) . . ?
C6A C7A N3A 119.9(5) . . ?
C7A C6A C5A 120.0 . . ?
C7A C6A H6A 120.0 . . ?
C5A C6A H6A 120.0 . . ?
C4A N2A C2A 127.8(8) . . ?
C4A N2A C3B 120.8(7) . . ?
C2A N2A C3B 108.0 . . ?
N1B C3B N2A 108.0 . . ?
N1B C3B H3B 126.0 . . ?
N2A C3B H3B 126.0 . . ?
C3B N1B C1A 108.0 . . ?
C3B N1B Ni1 119.3(5) . . ?
C1A N1B Ni1 132.7(5) . . ?
N1B C1A C2A 108.0 . . ?
N1B C1A H1A 126.0 . . ?
C2A C1A H1A 126.0 . . ?
N2A C2A C1A 108.0 . . ?
N2A C2A H2A 126.0 . . ?
C1A C2A H2A 126.0 . . ?
C14A C15A C10A 120.0 . . ?
C14A C15A H15A 120.0 . . ?
C10A C15A H15A 120.0 . . ?
C13A C14A C15A 120.0 . . ?
C13A C14A H14A 120.0 . . ?
C15A C14A H14A 120.0 . . ?
C14A C13A C12A 120.0 . . ?
C11A C12A C13A 120.0 . . ?
C11A C12A H12A 120.0 . . ?
C13A C12A H12A 120.0 . . ?
C12A C11A C10A 120.0 . . ?
C12A C11A H11A 120.0 . . ?
C10A C11A H11A 120.0 . . ?
C11A C10A C15A 120.0 . . ?
C11A C10A N3A 119.3(7) . . ?
C15A C10A N3A 120.7(7) . . ?

loop_
_geom_bond_atom_site_label_1
_geom_bond_atom_site_label_2
_geom_bond_distance
_geom_bond_site_symmetry_2
_geom_bond_publ_flag
Ni1 N1A 2.050(18) 2_655 ?
Ni1 N1A 2.050(7) . ?
Ni1 N1A 2.050(17) 3_665 ?
Ni1 N1B 2.052(6) . ?
Ni1 N1B 2.052(12) 3_665 ?
Ni1 N1B 2.052(16) 2_655 ?
Ni1 N8 2.054(6) 3_665 ?
Ni1 N8 2.054(6) . ?
Ni1 N8 2.055(6) 2_655 ?
Ni2 N7 2.120(6) 2_655 ?
Ni2 N7 2.120(6) 3_665 ?
Ni2 N7 2.120(6) . ?
Ni2 N5 2.145(12) 2_655 ?
Ni2 N5 2.145(12) . ?
Ni2 N5 2.145(12) 3_665 ?
Ni2 N5A 2.229(10) 2_655 ?
Ni2 N5A 2.230(10) . ?
Ni2 N5A 2.230(10) 3_665 ?
N7 N6 1.324(7) . ?
N7 N8 1.326(3) . ?
N8 N9 1.342(7) . ?
N6 C16 1.257(10) . ?
N9 C16 1.400(11) . ?
C16 C13A 1.50(5) 7_444 ?
C16 C13 1.56(7) 7_444 ?
N3 C23 1.43(6) 7 ?
N3 C10 1.431(9) . ?
N3 C7 1.435(12) . ?
C18 C17 1.329(13) . ?
C18 N4A 1.383(12) . ?
C18 H18 0.9500 . ?
N5 C19A 1.218(17) . ?
N5 C17 1.341(16) . ?
C17 H17 0.9500 . ?
C5 C4 1.3900 . ?
C5 C6 1.3900 . ?
C5 H5 0.9500 . ?
C4 N2 1.331(9) . ?
C4 C9 1.3900 . ?
C9 C8 1.3900 . ?
C9 H9 0.9500 . ?
C8 C7 1.3900 . ?
C8 H8 0.9500 . ?
C7 C6 1.3900 . ?
C6 H6 0.9500 . ?
N2 C3A 1.4200 . ?
N2 C2 1.4200 . ?
C3A N1A 1.4200 . ?
C3A H3A 0.9500 . ?
N1A C1 1.4200 . ?
C1 C2 1.4200 . ?
C1 H1 0.9500 . ?
C2 H2 0.9500 . ?
C15 C14 1.3900 . ?
C15 C10 1.3900 . ?
C15 H15 0.9500 . ?
C14 C13 1.3900 . ?
C14 H14 0.9500 . ?
C13 C12 1.3900 . ?
C12 C11 1.3900 . ?
C12 H12 0.9500 . ?
C11 C10 1.3900 . ?
C11 H11 0.9500 . ?
C21 C22 1.3900 . ?
C21 C20 1.3900 . ?
C21 H21 0.9500 . ?
C22 C23 1.3900 . ?
C22 H22 0.9500 . ?
C23 C24 1.3900 . ?
C24 C25 1.3900 . ?
C24 H24 0.9500 . ?
C25 C20 1.3900 . ?
C25 H25 0.9500 . ?
C20 N4A 1.451(9) . ?
N4A C19A 1.315(13) . ?
C19A H19A 0.9500 . ?
C18A C17A 1.268(13) . ?
C18A N4B 1.377(13) . ?
C18A H18A 0.9500 . ?
N5A C19B 1.245(15) . ?
N5A C17A 1.391(18) . ?
C17A H17A 0.9500 . ?
C21A C22A 1.3900 . ?
C21A C20A 1.3900 . ?
C21A H21A 0.9500 . ?
C22A C23A 1.3900 . ?
C22A H22A 0.9500 . ?
C23A C24A 1.3900 . ?
C23A N3A 1.398(12) 4_444 ?
C24A C25A 1.3900 . ?
C24A H24A 0.9500 . ?
C25A C20A 1.3900 . ?
C25A H25A 0.9500 . ?
C20A N4B 1.448(9) . ?
N4B C19B 1.384(14) . ?
C19B H19B 0.9500 . ?
N3A C7A 1.433(12) . ?
N3A C10A 1.435(8) . ?
C5A C4A 1.3900 . ?
C5A C6A 1.3900 . ?
C5A H5A 0.9500 . ?
C4A C9A 1.3900 . ?
C4A N2A 1.402(8) . ?
C9A C8A 1.3900 . ?
C9A H9A 0.9500 . ?
C8A C7A 1.3900 . ?
C8A H8A 0.9500 . ?
C7A C6A 1.3900 . ?
C6A H6A 0.9500 . ?
N2A C2A 1.4200 . ?
N2A C3B 1.4200 . ?
C3B N1B 1.4200 . ?
C3B H3B 0.9500 . ?
N1B C1A 1.4200 . ?
C1A C2A 1.4200 . ?
C1A H1A 0.9500 . ?
C2A H2A 0.9500 . ?
C15A C14A 1.3900 . ?
C15A C10A 1.3900 . ?
C15A H15A 0.9500 . ?
C14A C13A 1.3900 . ?
C14A H14A 0.9500 . ?
C13A C12A 1.3900 . ?
C12A C11A 1.3900 . ?
C12A H12A 0.9500 . ?
C11A C10A 1.3900 . ?
C11A H11A 0.9500 . ?

loop_
_geom_torsion_atom_site_label_1
_geom_torsion_atom_site_label_2
_geom_torsion_atom_site_label_3
_geom_torsion_atom_site_label_4
_geom_torsion
_geom_torsion_site_symmetry_1
_geom_torsion_site_symmetry_2
_geom_torsion_site_symmetry_3
_geom_torsion_site_symmetry_4
_geom_torsion_publ_flag
N6 N7 N8 N9 0.3(4) . . . . ?
Ni2 N7 N8 N9 176.8(6) . . . . ?
N6 N7 N8 Ni1 174.6(6) . . . . ?
Ni2 N7 N8 Ni1 -8.9(3) . . . . ?
N8 N7 N6 C16 2.4(9) . . . . ?
Ni2 N7 N6 C16 -173.9(7) . . . . ?
N7 N8 N9 C16 -2.6(8) . . . . ?
Ni1 N8 N9 C16 -177.1(7) . . . . ?
N7 N6 C16 N9 -4.2(14) . . . . ?
N7 N6 C16 C13A -165(5) . . . 7_444 ?
N7 N6 C16 C13 164(3) . . . 7_444 ?
N8 N9 C16 N6 4.4(14) . . . . ?
N8 N9 C16 C13A 169(4) . . . 7_444 ?
N8 N9 C16 C13 -161(5) . . . 7_444 ?
N4A C18 C17 N5 0.3(4) . . . . ?
C19A N5 C17 C18 0.6(4) . . . . ?
Ni2 N5 C17 C18 164.2(15) . . . . ?
C6 C5 C4 N2 -179.92(15) . . . . ?
C6 C5 C4 C9 0.0 . . . . ?
N2 C4 C9 C8 179.92(15) . . . . ?
C5 C4 C9 C8 0.0 . . . . ?
C4 C9 C8 C7 0.0 . . . . ?
C9 C8 C7 C6 0.0 . . . . ?
C9 C8 C7 N3 -179.99(13) . . . . ?
C23 N3 C7 C8 -133(5) 7 . . . ?
C10 N3 C7 C8 25.9(9) . . . . ?
C23 N3 C7 C6 47(5) 7 . . . ?
C10 N3 C7 C6 -154.1(9) . . . . ?
C8 C7 C6 C5 0.0 . . . . ?
N3 C7 C6 C5 179.99(13) . . . . ?
C4 C5 C6 C7 0.0 . . . . ?
C9 C4 N2 C3A -24.4(8) . . . . ?
C5 C4 N2 C3A 155.6(8) . . . . ?
C9 C4 N2 C2 147.5(10) . . . . ?
C5 C4 N2 C2 -32.6(10) . . . . ?
C4 N2 C3A N1A 173.5(8) . . . . ?
C2 N2 C3A N1A 0.0 . . . . ?
N2 C3A N1A C1 0.0 . . . . ?
N2 C3A N1A Ni1 164.3(8) . . . . ?
C3A N1A C1 C2 0.0 . . . . ?
Ni1 N1A C1 C2 -161.7(9) . . . . ?
N1A C1 C2 N2 0.0 . . . . ?
C4 N2 C2 C1 -172.6(9) . . . . ?
C3A N2 C2 C1 0.0 . . . . ?
C10 C15 C14 C13 0.0 . . . . ?
C15 C14 C13 C12 0.0 . . . . ?
C15 C14 C13 C16 -171.9(11) . . . 4 ?
C14 C13 C12 C11 0.0 . . . . ?
C16 C13 C12 C11 170.8(13) 4 . . . ?
C13 C12 C11 C10 0.0 . . . . ?
C12 C11 C10 C15 0.0 . . . . ?
C12 C11 C10 N3 -175.6(11) . . . . ?
C14 C15 C10 C11 0.0 . . . . ?
C14 C15 C10 N3 175.5(11) . . . . ?
C23 N3 C10 C11 -148(5) 7 . . . ?
C7 N3 C10 C11 53.5(11) . . . . ?
C23 N3 C10 C15 36(5) 7 . . . ?
C7 N3 C10 C15 -122.0(7) . . . . ?
C20 C21 C22 C23 0.0 . . . . ?
C21 C22 C23 C24 0.0 . . . . ?
C21 C22 C23 N3 170.5(9) . . . 4_444 ?
C22 C23 C24 C25 0.0 . . . . ?
N3 C23 C24 C25 -171.1(9) 4_444 . . . ?
C23 C24 C25 C20 0.0 . . . . ?
C24 C25 C20 C21 0.0 . . . . ?
C24 C25 C20 N4A 174.7(9) . . . . ?
C22 C21 C20 C25 0.0 . . . . ?
C22 C21 C20 N4A -174.5(9) . . . . ?
C17 C18 N4A C19A -1.0(7) . . . . ?
C17 C18 N4A C20 178.6(11) . . . . ?
C25 C20 N4A C19A -39.2(15) . . . . ?
C21 C20 N4A C19A 135.4(12) . . . . ?
C25 C20 N4A C18 141.4(11) . . . . ?
C21 C20 N4A C18 -44.0(14) . . . . ?
C17 N5 C19A N4A -1.3(8) . . . . ?
Ni2 N5 C19A N4A -166.3(13) . . . . ?
C18 N4A C19A N5 1.5(9) . . . . ?
C20 N4A C19A N5 -178.0(12) . . . . ?
N4B C18A C17A N5A -0.5(3) . . . . ?
C19B N5A C17A C18A 0.3(4) . . . . ?
Ni2 N5A C17A C18A -141.0(8) . . . . ?
C20A C21A C22A C23A 0.0 . . . . ?
C21A C22A C23A C24A 0.0 . . . . ?
C21A C22A C23A N3A -169.2(13) . . . 4_444 ?
C22A C23A C24A C25A 0.0 . . . . ?
N3A C23A C24A C25A 170.3(11) 4_444 . . . ?
C23A C24A C25A C20A 0.0 . . . . ?
C24A C25A C20A C21A 0.0 . . . . ?
C24A C25A C20A N4B 174.9(8) . . . . ?
C22A C21A C20A C25A 0.0 . . . . ?
C22A C21A C20A N4B -174.8(8) . . . . ?
C17A C18A N4B C19B 0.6(6) . . . . ?
C17A C18A N4B C20A 178.8(6) . . . . ?
C25A C20A N4B C18A -149.3(9) . . . . ?
C21A C20A N4B C18A 25.5(12) . . . . ?
C25A C20A N4B C19B 28.6(12) . . . . ?
C21A C20A N4B C19B -156.5(11) . . . . ?
C17A N5A C19B N4B 0.1(7) . . . . ?
Ni2 N5A C19B N4B 142.2(10) . . . . ?
C18A N4B C19B N5A -0.5(8) . . . . ?
C20A N4B C19B N5A -178.7(6) . . . . ?
C6A C5A C4A C9A 0.0 . . . . ?
C6A C5A C4A N2A -179.86(15) . . . . ?
C5A C4A C9A C8A 0.0 . . . . ?
N2A C4A C9A C8A 179.87(14) . . . . ?
C4A C9A C8A C7A 0.0 . . . . ?
C9A C8A C7A C6A 0.0 . . . . ?
C9A C8A C7A N3A -179.97(13) . . . . ?
C23A N3A C7A C8A -118(8) 7 . . . ?
C10A N3A C7A C8A 56.4(11) . . . . ?
C23A N3A C7A C6A 62(8) 7 . . . ?
C10A N3A C7A C6A -123.6(11) . . . . ?
C8A C7A C6A C5A 0.0 . . . . ?
N3A C7A C6A C5A 179.97(13) . . . . ?
C4A C5A C6A C7A 0.0 . . . . ?
C5A C4A N2A C2A -3.2(8) . . . . ?
C9A C4A N2A C2A 176.9(8) . . . . ?
C5A C4A N2A C3B 153.3(7) . . . . ?
C9A C4A N2A C3B -26.6(7) . . . . ?
C4A N2A C3B N1B -160.7(7) . . . . ?
C2A N2A C3B N1B 0.0 . . . . ?
N2A C3B N1B C1A 0.0 . . . . ?
N2A C3B N1B Ni1 179.7(7) . . . . ?
C3B N1B C1A C2A 0.0 . . . . ?
Ni1 N1B C1A C2A -179.6(8) . . . . ?
C4A N2A C2A C1A 158.9(7) . . . . ?
C3B N2A C2A C1A 0.0 . . . . ?
N1B C1A C2A N2A 0.0 . . . . ?
C10A C15A C14A C13A 0.0 . . . . ?
C15A C14A C13A C12A 0.0 . . . . ?
C15A C14A C13A C16 166.1(11) . . . 4 ?
C14A C13A C12A C11A 0.0 . . . . ?
C16 C13A C12A C11A -168.0(9) 4 . . . ?
C13A C12A C11A C10A 0.0 . . . . ?
C12A C11A C10A C15A 0.0 . . . . ?
C12A C11A C10A N3A 179.6(10) . . . . ?
C14A C15A C10A C11A 0.0 . . . . ?
C14A C15A C10A N3A -179.6(10) . . . . ?
C23A N3A C10A C11A -147(8) 7 . . . ?
C7A N3A C10A C11A 37.9(12) . . . . ?
C23A N3A C10A C15A 33(8) 7 . . . ?
C7A N3A C10A C15A -142.5(7) . . . . ?

loop_
_platon_squeeze_void_nr
_platon_squeeze_void_average_x
_platon_squeeze_void_average_y
_platon_squeeze_void_average_z
_platon_squeeze_void_volume
_platon_squeeze_void_count_electrons
_platon_squeeze_void_content
1 -0.006 -0.003 0.467 5886 558 '12 C4H9NO'

loop_
_twin_individual_id
_twin_individual_mass_fraction_refined
1 0.500(4)
2 0.500(4)
